data_7034582
loop_
_publ_author_name
'Klahn, Marcus'
'Hollmann, Dirk'
'Spannenberg, Anke'
'Br\"uckner, Angelika'
'Beweries, Torsten'

_publ_section_title
;
 Titanocene(iii) complexes with 2-phosphinoaryloxide ligands for the
 catalytic dehydrogenation of dimethylamine borane.
;
_journal_issue 27
_journal_name_full 'Dalton transactions (Cambridge, England : 2003)'
_journal_page_first 12103
_journal_page_last 12111
_journal_paper_doi 10.1039/c5dt00275c
_journal_volume 44
_journal_year 2015
_chemical_formula_sum 'C31.5 H28 O P Ti'
_chemical_formula_weight 501.41
_chemical_name_systematic
; 
 ? 
;
_space_group_IT_number 2
_symmetry_cell_setting triclinic
_symmetry_space_group_name_Hall '-P 1'
_symmetry_space_group_name_H-M 'P -1'
_atom_sites_solution_hydrogens geom
_atom_sites_solution_primary direct
_atom_sites_solution_secondary difmap
_audit_creation_method SHELXL-97
_audit_update_record
;
2015-01-08 deposited with the CCDC.
2015-03-23 downloaded from the CCDC.
;
_cell_angle_alpha 100.246(1)
_cell_angle_beta 94.705(1)
_cell_angle_gamma 112.776(1)
_cell_formula_units_Z 2
_cell_length_a 8.9793(2)
_cell_length_b 9.9618(2)
_cell_length_c 15.3438(4)
_cell_measurement_reflns_used 9867
_cell_measurement_temperature 150(2)
_cell_measurement_theta_max 28.71
_cell_measurement_theta_min 2.60
_cell_volume 1227.96(5)
_computing_cell_refinement 'SAINT (Bruker, 2009)'
_computing_data_collection 'APEX2 (Bruker, 2011)'
_computing_data_reduction SAINT
_computing_structure_refinement 'SHELXL-97 (Sheldrick, 2008)'
_computing_structure_solution 'SHELXS-97 (Sheldrick, 2008)'
_diffrn_ambient_temperature 150(2)
_diffrn_measured_fraction_theta_full 0.999
_diffrn_measured_fraction_theta_max 0.999
_diffrn_measurement_device_type 'Bruker Kappa APEX II Duo'
_diffrn_measurement_method 'omega and phi scans'
_diffrn_radiation_monochromator 'curved graphite'
_diffrn_radiation_source 'fine-focus sealed tube'
_diffrn_radiation_type MoK\a
_diffrn_radiation_wavelength 0.71073
_diffrn_reflns_av_R_equivalents 0.0288
_diffrn_reflns_av_sigmaI/netI 0.0148
_diffrn_reflns_limit_h_max 11
_diffrn_reflns_limit_h_min -11
_diffrn_reflns_limit_k_max 12
_diffrn_reflns_limit_k_min -12
_diffrn_reflns_limit_l_max 19
_diffrn_reflns_limit_l_min -19
_diffrn_reflns_number 49888
_diffrn_reflns_theta_full 27.50
_diffrn_reflns_theta_max 27.50
_diffrn_reflns_theta_min 2.28
_exptl_absorpt_coefficient_mu 0.437
_exptl_absorpt_correction_T_max 0.93
_exptl_absorpt_correction_T_min 0.87
_exptl_absorpt_correction_type multi-scan
_exptl_absorpt_process_details 'SADABS (Bruker, 2008)'
_exptl_crystal_colour green
_exptl_crystal_density_diffrn 1.356
_exptl_crystal_density_method 'not measured'
_exptl_crystal_description prism
_exptl_crystal_F_000 524
_exptl_crystal_size_max 0.32
_exptl_crystal_size_mid 0.31
_exptl_crystal_size_min 0.17
_refine_diff_density_max 0.579
_refine_diff_density_min -0.422
_refine_diff_density_rms 0.054
_refine_ls_extinction_method none
_refine_ls_goodness_of_fit_ref 1.061
_refine_ls_hydrogen_treatment constr
_refine_ls_matrix_type full
_refine_ls_number_parameters 331
_refine_ls_number_reflns 5645
_refine_ls_number_restraints 42
_refine_ls_restrained_S_all 1.086
_refine_ls_R_factor_all 0.0413
_refine_ls_R_factor_gt 0.0350
_refine_ls_shift/su_max 0.001
_refine_ls_shift/su_mean 0.000
_refine_ls_structure_factor_coef Fsqd
_refine_ls_weighting_details 'calc w=1/[\s^2^(Fo^2^)+(0.0368P)^2^+1.1199P] where P=(Fo^2^+2Fc^2^)/3'
_refine_ls_weighting_scheme calc
_refine_ls_wR_factor_gt 0.0859
_refine_ls_wR_factor_ref 0.0920
_reflns_number_gt 5018
_reflns_number_total 5645
_reflns_threshold_expression >2sigma(I)
_cod_data_source_file c5dt00275c2.cif
_cod_data_source_block ax0308
_cod_depositor_comments 'Adding full bibliography for 7034579--7034582.cif.'
_cod_original_sg_symbol_H-M P-1
_cod_original_formula_sum 'C31.50 H28 O P Ti'
_cod_database_code 7034582

loop_
_symmetry_equiv_pos_as_xyz
'x, y, z'
'-x, -y, -z'

loop_
_atom_site_label
_atom_site_type_symbol
_atom_site_fract_x
_atom_site_fract_y
_atom_site_fract_z
_atom_site_U_iso_or_equiv
_atom_site_adp_type
_atom_site_occupancy
_atom_site_symmetry_multiplicity
_atom_site_calc_flag
_atom_site_refinement_flags
_atom_site_disorder_assembly
_atom_site_disorder_group
C1 C 0.25535(19) 0.50138(18) 0.40406(11) 0.0170(3) Uani 1 1 d . . .
C2 C 0.18894(18) 0.54222(17) 0.33125(10) 0.0154(3) Uani 1 1 d . . .
C3 C 0.2513(2) 0.69203(18) 0.32395(12) 0.0201(3) Uani 1 1 d . . .
H3 H 0.2013 0.7190 0.2770 0.024 Uiso 1 1 calc R . .
C4 C 0.3839(2) 0.80035(19) 0.38394(12) 0.0231(3) Uani 1 1 d . . .
H4 H 0.4268 0.9010 0.3779 0.028 Uiso 1 1 calc R . .
C5 C 0.4541(2) 0.7596(2) 0.45389(12) 0.0238(4) Uani 1 1 d . . .
H5 H 0.5467 0.8332 0.4948 0.029 Uiso 1 1 calc R . .
C6 C 0.3917(2) 0.61500(19) 0.46459(11) 0.0209(3) Uani 1 1 d . . .
H6 H 0.4407 0.5909 0.5133 0.025 Uiso 1 1 calc R . .
C7 C -0.14731(18) 0.45715(18) 0.26209(11) 0.0164(3) Uani 1 1 d . . .
C8 C -0.1561(2) 0.53890(19) 0.34404(11) 0.0198(3) Uani 1 1 d . . .
H8 H -0.0748 0.5624 0.3947 0.024 Uiso 1 1 calc R . .
C9 C -0.2816(2) 0.5864(2) 0.35260(12) 0.0225(3) Uani 1 1 d . . .
H9 H -0.2866 0.6407 0.4090 0.027 Uiso 1 1 calc R . .
C10 C -0.3998(2) 0.5544(2) 0.27865(13) 0.0257(4) Uani 1 1 d . . .
H10 H -0.4849 0.5881 0.2839 0.031 Uiso 1 1 calc R . .
C11 C -0.3928(2) 0.4730(2) 0.19704(12) 0.0275(4) Uani 1 1 d . . .
H11 H -0.4738 0.4506 0.1464 0.033 Uiso 1 1 calc R . .
C12 C -0.2684(2) 0.4237(2) 0.18865(11) 0.0228(3) Uani 1 1 d . . .
H12 H -0.2657 0.3669 0.1325 0.027 Uiso 1 1 calc R . .
C13 C 0.0542(2) 0.38359(18) 0.14212(11) 0.0181(3) Uani 1 1 d . . .
C14 C 0.1918(2) 0.4856(2) 0.11779(12) 0.0227(3) Uani 1 1 d . . .
H14 H 0.2698 0.5676 0.1621 0.027 Uiso 1 1 calc R . .
C15 C 0.2154(2) 0.4677(2) 0.02843(13) 0.0311(4) Uani 1 1 d . . .
H15 H 0.3099 0.5375 0.0124 0.037 Uiso 1 1 calc R . .
C16 C 0.1028(3) 0.3494(2) -0.03698(13) 0.0327(4) Uani 1 1 d . . .
H16 H 0.1195 0.3385 -0.0977 0.039 Uiso 1 1 calc R . .
C17 C -0.0342(2) 0.2470(2) -0.01372(12) 0.0293(4) Uani 1 1 d . . .
H17 H -0.1122 0.1658 -0.0586 0.035 Uiso 1 1 calc R . .
C18 C -0.0579(2) 0.2629(2) 0.07542(12) 0.0237(3) Uani 1 1 d . . .
H18 H -0.1511 0.1911 0.0912 0.028 Uiso 1 1 calc R . .
C19 C 0.1796(2) 0.0282(2) 0.32776(13) 0.0294(4) Uani 1 1 d . . .
H19 H 0.1999 -0.0060 0.3796 0.035 Uiso 1 1 calc R . .
C20 C 0.2805(2) 0.1616(2) 0.30642(13) 0.0283(4) Uani 1 1 d . . .
H20 H 0.3831 0.2320 0.3404 0.034 Uiso 1 1 calc R . .
C21 C 0.2042(2) 0.1733(2) 0.22632(13) 0.0275(4) Uani 1 1 d . . .
H21 H 0.2449 0.2539 0.1973 0.033 Uiso 1 1 calc R . .
C22 C 0.0557(3) 0.0439(2) 0.19625(13) 0.0303(4) Uani 1 1 d . . .
H22 H -0.0210 0.0221 0.1437 0.036 Uiso 1 1 calc R . .
C23 C 0.0427(3) -0.0461(2) 0.25851(14) 0.0316(4) Uani 1 1 d . . .
H23 H -0.0437 -0.1409 0.2546 0.038 Uiso 1 1 calc R . .
C24 C -0.1541(3) 0.0022(2) 0.40646(16) 0.0365(5) Uani 1 1 d . . .
H24 H -0.1277 -0.0756 0.4211 0.044 Uiso 1 1 calc R . .
C25 C -0.1037(3) 0.1461(2) 0.46092(15) 0.0381(5) Uani 1 1 d . . .
H25 H -0.0385 0.1826 0.5190 0.046 Uiso 1 1 calc R . .
C26 C -0.1670(3) 0.2265(2) 0.41405(16) 0.0383(5) Uani 1 1 d . . .
H26 H -0.1504 0.3278 0.4346 0.046 Uiso 1 1 calc R . .
C27 C -0.2588(3) 0.1317(3) 0.33177(18) 0.0410(5) Uani 1 1 d . . .
H27 H -0.3166 0.1570 0.2873 0.049 Uiso 1 1 calc R . .
C28 C -0.2502(3) -0.0075(2) 0.32680(17) 0.0393(5) Uani 1 1 d . . .
H28 H -0.3004 -0.0927 0.2782 0.047 Uiso 1 1 calc R . .
O1 O 0.19327(16) 0.36474(13) 0.41701(8) 0.0234(3) Uani 1 1 d . . .
P1 P 0.01723(5) 0.39098(4) 0.25788(3) 0.01455(9) Uani 1 1 d . . .
Ti1 Ti 0.02184(4) 0.17472(3) 0.33157(2) 0.01754(8) Uani 1 1 d . . .
C29 C 0.4850(6) 1.0227(5) -0.0082(3) 0.0687(12) Uani 0.50 1 d PGU A -1
C30 C 0.5669(5) 0.9420(5) -0.0490(2) 0.0614(12) Uani 0.50 1 d PGU A -1
H30 H 0.5909 0.9487 -0.1076 0.074 Uiso 0.50 1 calc PR A -1
C31 C 0.6135(4) 0.8515(4) -0.0039(3) 0.0635(11) Uani 0.50 1 d PGU A -1
H31 H 0.6695 0.7963 -0.0318 0.076 Uiso 0.50 1 calc PR A -1
C32 C 0.5784(5) 0.8417(5) 0.0819(3) 0.0683(13) Uani 0.50 1 d PGU A -1
H32 H 0.6103 0.7799 0.1126 0.082 Uiso 0.50 1 calc PR A -1
C33 C 0.4966(5) 0.9224(5) 0.1226(2) 0.0690(12) Uani 0.50 1 d PGU A -1
H33 H 0.4726 0.9158 0.1813 0.083 Uiso 0.50 1 calc PR A -1
C34 C 0.4499(5) 1.0129(5) 0.0776(3) 0.0678(12) Uani 0.50 1 d PGU A -1
H34 H 0.3940 1.0681 0.1055 0.081 Uiso 0.50 1 calc PR A -1
C35 C 0.4413(11) 1.1233(10) -0.0593(6) 0.091(2) Uani 0.50 1 d PU A -1
H35A H 0.3854 1.1741 -0.0230 0.136 Uiso 0.50 1 calc PR A -1
H35B H 0.3689 1.0628 -0.1160 0.136 Uiso 0.50 1 calc PR A -1
H35C H 0.5415 1.1979 -0.0719 0.136 Uiso 0.50 1 calc PR A -1

loop_
_atom_site_aniso_label
_atom_site_aniso_U_11
_atom_site_aniso_U_22
_atom_site_aniso_U_33
_atom_site_aniso_U_23
_atom_site_aniso_U_13
_atom_site_aniso_U_12
C1 0.0179(7) 0.0190(7) 0.0167(7) 0.0028(6) 0.0048(6) 0.0105(6)
C2 0.0126(7) 0.0158(7) 0.0182(7) 0.0025(6) 0.0032(6) 0.0067(6)
C3 0.0191(8) 0.0192(8) 0.0251(8) 0.0064(6) 0.0065(6) 0.0099(6)
C4 0.0197(8) 0.0160(8) 0.0320(9) 0.0031(7) 0.0094(7) 0.0057(6)
C5 0.0152(7) 0.0243(8) 0.0263(9) -0.0032(7) 0.0039(6) 0.0059(6)
C6 0.0182(8) 0.0259(8) 0.0191(8) -0.0002(6) 0.0016(6) 0.0123(7)
C7 0.0141(7) 0.0178(7) 0.0188(7) 0.0061(6) 0.0048(6) 0.0070(6)
C8 0.0185(7) 0.0218(8) 0.0196(8) 0.0028(6) 0.0020(6) 0.0099(6)
C9 0.0226(8) 0.0244(8) 0.0237(8) 0.0041(7) 0.0077(7) 0.0129(7)
C10 0.0190(8) 0.0343(10) 0.0317(9) 0.0111(8) 0.0094(7) 0.0166(7)
C11 0.0186(8) 0.0436(11) 0.0239(9) 0.0091(8) 0.0018(7) 0.0165(8)
C12 0.0200(8) 0.0321(9) 0.0176(8) 0.0041(7) 0.0039(6) 0.0126(7)
C13 0.0193(7) 0.0221(8) 0.0171(7) 0.0047(6) 0.0048(6) 0.0125(6)
C14 0.0221(8) 0.0249(8) 0.0206(8) 0.0059(7) 0.0042(6) 0.0087(7)
C15 0.0330(10) 0.0353(10) 0.0253(9) 0.0112(8) 0.0130(8) 0.0108(8)
C16 0.0409(11) 0.0395(11) 0.0190(9) 0.0052(8) 0.0111(8) 0.0173(9)
C17 0.0320(10) 0.0318(10) 0.0210(9) -0.0019(7) 0.0020(7) 0.0138(8)
C18 0.0225(8) 0.0246(9) 0.0224(8) 0.0013(7) 0.0049(7) 0.0095(7)
C19 0.0386(10) 0.0311(10) 0.0301(10) 0.0097(8) 0.0091(8) 0.0247(9)
C20 0.0247(9) 0.0335(10) 0.0328(10) 0.0062(8) 0.0075(7) 0.0183(8)
C21 0.0319(9) 0.0344(10) 0.0297(9) 0.0125(8) 0.0168(8) 0.0233(8)
C22 0.0388(11) 0.0346(10) 0.0231(9) -0.0025(8) 0.0043(8) 0.0250(9)
C23 0.0378(10) 0.0198(9) 0.0393(11) 0.0004(8) 0.0094(9) 0.0162(8)
C24 0.0402(11) 0.0267(10) 0.0520(13) 0.0218(9) 0.0262(10) 0.0145(9)
C25 0.0553(13) 0.0331(11) 0.0376(11) 0.0182(9) 0.0309(10) 0.0216(10)
C26 0.0467(12) 0.0310(10) 0.0549(13) 0.0217(10) 0.0379(11) 0.0238(10)
C27 0.0237(9) 0.0426(12) 0.0707(16) 0.0332(12) 0.0264(10) 0.0160(9)
C28 0.0264(10) 0.0280(10) 0.0598(14) 0.0149(10) 0.0177(10) 0.0029(8)
O1 0.0332(7) 0.0179(6) 0.0180(6) 0.0042(5) 0.0003(5) 0.0102(5)
P1 0.01349(18) 0.01518(19) 0.01569(19) 0.00321(14) 0.00351(14) 0.00654(15)
Ti1 0.02033(15) 0.01370(14) 0.02059(15) 0.00444(11) 0.00815(11) 0.00792(11)
C29 0.0373(16) 0.060(2) 0.073(2) -0.0120(18) -0.0111(16) -0.0019(16)
C30 0.0336(16) 0.057(2) 0.060(2) -0.0118(17) -0.0036(16) -0.0034(15)
C31 0.0374(17) 0.059(2) 0.062(2) -0.0116(18) -0.0057(16) 0.0004(15)
C32 0.0419(18) 0.064(2) 0.065(2) -0.0067(18) -0.0107(17) -0.0008(17)
C33 0.0382(17) 0.066(2) 0.065(2) -0.0118(18) -0.0059(17) -0.0043(16)
C34 0.0338(16) 0.063(2) 0.072(2) -0.0191(18) -0.0049(17) 0.0008(16)
C35 0.063(3) 0.067(3) 0.103(4) 0.004(3) -0.028(3) 0.000(3)

loop_
_atom_type_symbol
_atom_type_description
_atom_type_scat_dispersion_real
_atom_type_scat_dispersion_imag
_atom_type_scat_source
C C 0.0033 0.0016 'International Tables Vol C Tables 4.2.6.8 and 6.1.1.4'
H H 0.0000 0.0000 'International Tables Vol C Tables 4.2.6.8 and 6.1.1.4'
O O 0.0106 0.0060 'International Tables Vol C Tables 4.2.6.8 and 6.1.1.4'
P P 0.1023 0.0942 'International Tables Vol C Tables 4.2.6.8 and 6.1.1.4'
Ti Ti 0.2776 0.4457 'International Tables Vol C Tables 4.2.6.8 and 6.1.1.4'

loop_
_geom_angle_atom_site_label_1
_geom_angle_atom_site_label_2
_geom_angle_atom_site_label_3
_geom_angle
O1 C1 C6 120.35(15)
O1 C1 C2 122.29(14)
C6 C1 C2 117.35(15)
C3 C2 C1 120.29(15)
C3 C2 P1 125.37(12)
C1 C2 P1 114.22(12)
C4 C3 C2 120.99(16)
C4 C3 H3 119.5
C2 C3 H3 119.5
C3 C4 C5 118.89(16)
C3 C4 H4 120.6
C5 C4 H4 120.6
C6 C5 C4 121.30(16)
C6 C5 H5 119.3
C4 C5 H5 119.3
C5 C6 C1 121.04(16)
C5 C6 H6 119.5
C1 C6 H6 119.5
C12 C7 C8 118.39(14)
C12 C7 P1 123.24(12)
C8 C7 P1 118.29(12)
C9 C8 C7 121.10(15)
C9 C8 H8 119.5
C7 C8 H8 119.5
C8 C9 C10 119.95(16)
C8 C9 H9 120.0
C10 C9 H9 120.0
C11 C10 C9 119.51(16)
C11 C10 H10 120.2
C9 C10 H10 120.2
C10 C11 C12 120.60(16)
C10 C11 H11 119.7
C12 C11 H11 119.7
C11 C12 C7 120.44(16)
C11 C12 H12 119.8
C7 C12 H12 119.8
C14 C13 C18 118.62(15)
C14 C13 P1 123.66(13)
C18 C13 P1 117.60(13)
C13 C14 C15 120.17(17)
C13 C14 H14 119.9
C15 C14 H14 119.9
C16 C15 C14 120.70(18)
C16 C15 H15 119.7
C14 C15 H15 119.7
C15 C16 C17 119.76(17)
C15 C16 H16 120.1
C17 C16 H16 120.1
C16 C17 C18 119.99(18)
C16 C17 H17 120.0
C18 C17 H17 120.0
C17 C18 C13 120.75(17)
C17 C18 H18 119.6
C13 C18 H18 119.6
C20 C19 C23 107.78(17)
C20 C19 Ti1 74.76(10)
C23 C19 Ti1 71.80(10)
C20 C19 H19 126.1
C23 C19 H19 126.1
Ti1 C19 H19 119.2
C19 C20 C21 108.32(18)
C19 C20 Ti1 71.50(10)
C21 C20 Ti1 71.55(10)
C19 C20 H20 125.8
C21 C20 H20 125.8
Ti1 C20 H20 122.8
C20 C21 C22 108.06(17)
C20 C21 Ti1 74.68(10)
C22 C21 Ti1 71.14(10)
C20 C21 H21 126.0
C22 C21 H21 126.0
Ti1 C21 H21 120.0
C23 C22 C21 107.39(17)
C23 C22 Ti1 73.18(11)
C21 C22 Ti1 74.14(10)
C23 C22 H22 126.3
C21 C22 H22 126.3
Ti1 C22 H22 118.4
C22 C23 C19 108.40(18)
C22 C23 Ti1 72.23(10)
C19 C23 Ti1 73.73(10)
C22 C23 H23 125.8
C19 C23 H23 125.8
Ti1 C23 H23 120.0
C28 C24 C25 108.5(2)
C28 C24 Ti1 73.65(11)
C25 C24 Ti1 72.33(11)
C28 C24 H24 125.8
C25 C24 H24 125.8
Ti1 C24 H24 120.0
C24 C25 C26 107.6(2)
C24 C25 Ti1 73.31(11)
C26 C25 Ti1 72.12(11)
C24 C25 H25 126.2
C26 C25 H25 126.2
Ti1 C25 H25 120.2
C27 C26 C25 108.32(19)
C27 C26 Ti1 74.11(11)
C25 C26 Ti1 73.28(11)
C27 C26 H26 125.8
C25 C26 H26 125.8
Ti1 C26 H26 118.7
C26 C27 C28 107.9(2)
C26 C27 Ti1 71.47(12)
C28 C27 Ti1 73.36(12)
C26 C27 H27 126.1
C28 C27 H27 126.1
Ti1 C27 H27 120.9
C24 C28 C27 107.7(2)
C24 C28 Ti1 72.22(12)
C27 C28 Ti1 72.42(11)
C24 C28 H28 126.1
C27 C28 H28 126.1
Ti1 C28 H28 121.0
C1 O1 Ti1 128.25(10)
C2 P1 C13 108.90(7)
C2 P1 C7 103.40(7)
C13 P1 C7 103.59(7)
C2 P1 Ti1 98.14(5)
C13 P1 Ti1 118.04(5)
C7 P1 Ti1 123.04(5)
O1 Ti1 C26 84.80(7)
O1 Ti1 C22 127.43(6)
C26 Ti1 C22 145.48(8)
O1 Ti1 C23 130.62(6)
C26 Ti1 C23 134.84(7)
C22 Ti1 C23 34.59(7)
O1 Ti1 C25 82.99(7)
C26 Ti1 C25 34.60(8)
C22 Ti1 C25 144.00(8)
C23 Ti1 C25 112.68(7)
O1 Ti1 C24 113.66(7)
C26 Ti1 C24 57.17(7)
C22 Ti1 C24 109.66(8)
C23 Ti1 C24 80.60(7)
C25 Ti1 C24 34.36(7)
O1 Ti1 C27 116.91(7)
C26 Ti1 C27 34.41(9)
C22 Ti1 C27 111.07(8)
C23 Ti1 C27 110.32(8)
C25 Ti1 C27 57.17(9)
C24 Ti1 C27 56.85(8)
O1 Ti1 C19 97.16(6)
C26 Ti1 C19 139.65(7)
C22 Ti1 C19 57.48(7)
C23 Ti1 C19 34.47(7)
C25 Ti1 C19 105.36(7)
C24 Ti1 C19 86.05(7)
C27 Ti1 C19 136.60(7)
O1 Ti1 C21 92.80(6)
C26 Ti1 C21 163.63(7)
C22 Ti1 C21 34.72(7)
C23 Ti1 C21 57.05(7)
C25 Ti1 C21 161.08(8)
C24 Ti1 C21 137.33(7)
C27 Ti1 C21 139.17(8)
C19 Ti1 C21 56.71(6)
O1 Ti1 C28 138.80(7)
C26 Ti1 C28 57.11(8)
C22 Ti1 C28 93.50(8)
C23 Ti1 C28 79.29(8)
C25 Ti1 C28 57.05(9)
C24 Ti1 C28 34.12(8)
C27 Ti1 C28 34.21(7)
C19 Ti1 C28 102.39(7)
C21 Ti1 C28 128.21(8)
O1 Ti1 C20 76.59(6)
C26 Ti1 C20 156.99(8)
C22 Ti1 C20 56.90(7)
C23 Ti1 C20 56.46(7)
C25 Ti1 C20 127.81(8)
C24 Ti1 C20 118.69(7)
C27 Ti1 C20 166.48(8)
C19 Ti1 C20 33.75(7)
C21 Ti1 C20 33.77(6)
C28 Ti1 C20 134.43(7)
O1 Ti1 P1 75.93(4)
C26 Ti1 P1 84.04(5)
C22 Ti1 P1 91.78(5)
C23 Ti1 P1 126.32(5)
C25 Ti1 P1 116.77(5)
C24 Ti1 P1 137.25(5)
C27 Ti1 P1 81.24(5)
C19 Ti1 P1 135.70(5)
C21 Ti1 P1 79.67(5)
C28 Ti1 P1 111.33(6)
C20 Ti1 P1 104.04(5)
C30 C29 C34 120.0
C30 C29 C35 117.8(5)
C34 C29 C35 122.2(5)
C29 C30 C31 120.0
C29 C30 H30 120.0
C31 C30 H30 120.0
C30 C31 C32 120.0
C30 C31 H31 120.0
C32 C31 H31 120.0
C33 C32 C31 120.0
C33 C32 H32 120.0
C31 C32 H32 120.0
C32 C33 C34 120.0
C32 C33 H33 120.0
C34 C33 H33 120.0
C33 C34 C29 120.0
C33 C34 H34 120.0
C29 C34 H34 120.0
C29 C35 H35A 109.5
C29 C35 H35B 109.5
H35A C35 H35B 109.5
C29 C35 H35C 109.5
H35A C35 H35C 109.5
H35B C35 H35C 109.5

loop_
_geom_bond_atom_site_label_1
_geom_bond_atom_site_label_2
_geom_bond_distance
C1 O1 1.315(2)
C1 C6 1.417(2)
C1 C2 1.418(2)
C2 C3 1.406(2)
C2 P1 1.7966(16)
C3 C4 1.379(2)
C3 H3 0.9500
C4 C5 1.399(3)
C4 H4 0.9500
C5 C6 1.375(3)
C5 H5 0.9500
C6 H6 0.9500
C7 C12 1.396(2)
C7 C8 1.397(2)
C7 P1 1.8374(16)
C8 C9 1.387(2)
C8 H8 0.9500
C9 C10 1.389(3)
C9 H9 0.9500
C10 C11 1.386(3)
C10 H10 0.9500
C11 C12 1.390(2)
C11 H11 0.9500
C12 H12 0.9500
C13 C14 1.392(2)
C13 C18 1.401(2)
C13 P1 1.8275(16)
C14 C15 1.395(2)
C14 H14 0.9500
C15 C16 1.381(3)
C15 H15 0.9500
C16 C17 1.383(3)
C16 H16 0.9500
C17 C18 1.392(3)
C17 H17 0.9500
C18 H18 0.9500
C19 C20 1.402(3)
C19 C23 1.411(3)
C19 Ti1 2.3927(18)
C19 H19 0.9500
C20 C21 1.403(3)
C20 Ti1 2.4343(18)
C20 H20 0.9500
C21 C22 1.418(3)
C21 Ti1 2.3944(17)
C21 H21 0.9500
C22 C23 1.404(3)
C22 Ti1 2.3555(18)
C22 H22 0.9500
C23 Ti1 2.3678(18)
C23 H23 0.9500
C24 C28 1.403(3)
C24 C25 1.403(3)
C24 Ti1 2.3811(19)
C24 H24 0.9500
C25 C26 1.404(3)
C25 Ti1 2.3685(19)
C25 H25 0.9500
C26 C27 1.403(4)
C26 Ti1 2.3536(19)
C26 H26 0.9500
C27 C28 1.408(3)
C27 Ti1 2.387(2)
C27 H27 0.9500
C28 Ti1 2.3995(19)
C28 H28 0.9500
O1 Ti1 2.0498(12)
P1 Ti1 2.6170(5)
C29 C30 1.3900
C29 C34 1.3900
C29 C35 1.519(9)
C30 C31 1.3900
C30 H30 0.9500
C31 C32 1.3900
C31 H31 0.9500
C32 C33 1.3900
C32 H32 0.9500
C33 C34 1.3900
C33 H33 0.9500
C34 H34 0.9500
C35 H35A 0.9800
C35 H35B 0.9800
C35 H35C 0.9800

loop_
_geom_torsion_atom_site_label_1
_geom_torsion_atom_site_label_2
_geom_torsion_atom_site_label_3
_geom_torsion_atom_site_label_4
_geom_torsion
O1 C1 C2 C3 175.06(15)
C6 C1 C2 C3 -3.9(2)
O1 C1 C2 P1 -1.3(2)
C6 C1 C2 P1 179.75(11)
C1 C2 C3 C4 3.9(2)
P1 C2 C3 C4 179.86(13)
C2 C3 C4 C5 -1.4(2)
C3 C4 C5 C6 -1.2(3)
C4 C5 C6 C1 1.1(3)
O1 C1 C6 C5 -177.52(15)
C2 C1 C6 C5 1.4(2)
C12 C7 C8 C9 -0.2(3)
P1 C7 C8 C9 -177.14(13)
C7 C8 C9 C10 -0.9(3)
C8 C9 C10 C11 1.1(3)
C9 C10 C11 C12 -0.2(3)
C10 C11 C12 C7 -0.8(3)
C8 C7 C12 C11 1.0(3)
P1 C7 C12 C11 177.81(14)
C18 C13 C14 C15 0.6(3)
P1 C13 C14 C15 176.58(14)
C13 C14 C15 C16 0.3(3)
C14 C15 C16 C17 -0.5(3)
C15 C16 C17 C18 -0.3(3)
C16 C17 C18 C13 1.2(3)
C14 C13 C18 C17 -1.4(3)
P1 C13 C18 C17 -177.58(14)
C23 C19 C20 C21 2.2(2)
Ti1 C19 C20 C21 -62.46(13)
C23 C19 C20 Ti1 64.69(13)
C19 C20 C21 C22 -1.4(2)
Ti1 C20 C21 C22 -63.78(12)
C19 C20 C21 Ti1 62.43(13)
C20 C21 C22 C23 -0.1(2)
Ti1 C21 C22 C23 -66.16(13)
C20 C21 C22 Ti1 66.10(13)
C21 C22 C23 C19 1.4(2)
Ti1 C22 C23 C19 -65.37(13)
C21 C22 C23 Ti1 66.81(12)
C20 C19 C23 C22 -2.3(2)
Ti1 C19 C23 C22 64.39(13)
C20 C19 C23 Ti1 -66.66(13)
C28 C24 C25 C26 -0.9(2)
Ti1 C24 C25 C26 64.44(14)
C28 C24 C25 Ti1 -65.30(14)
C24 C25 C26 C27 1.2(2)
Ti1 C25 C26 C27 66.38(14)
C24 C25 C26 Ti1 -65.23(14)
C25 C26 C27 C28 -1.0(2)
Ti1 C26 C27 C28 64.82(14)
C25 C26 C27 Ti1 -65.84(14)
C25 C24 C28 C27 0.2(2)
Ti1 C24 C28 C27 -64.20(14)
C25 C24 C28 Ti1 64.43(14)
C26 C27 C28 C24 0.5(2)
Ti1 C27 C28 C24 64.07(14)
C26 C27 C28 Ti1 -63.58(14)
C6 C1 O1 Ti1 -169.94(11)
C2 C1 O1 Ti1 11.1(2)
C3 C2 P1 C13 55.06(15)
C1 C2 P1 C13 -128.79(12)
C3 C2 P1 C7 -54.62(15)
C1 C2 P1 C7 121.53(12)
C3 C2 P1 Ti1 178.49(13)
C1 C2 P1 Ti1 -5.36(12)
C14 C13 P1 C2 -2.68(16)
C18 C13 P1 C2 173.30(13)
C14 C13 P1 C7 106.87(15)
C18 C13 P1 C7 -77.14(14)
C14 C13 P1 Ti1 -113.29(14)
C18 C13 P1 Ti1 62.70(14)
C12 C7 P1 C2 145.62(14)
C8 C7 P1 C2 -37.56(14)
C12 C7 P1 C13 32.04(16)
C8 C7 P1 C13 -151.15(13)
C12 C7 P1 Ti1 -105.19(14)
C8 C7 P1 Ti1 71.62(14)
C1 O1 Ti1 C26 -96.15(14)
C1 O1 Ti1 C22 70.28(16)
C1 O1 Ti1 C23 115.11(14)
C1 O1 Ti1 C25 -130.91(15)
C1 O1 Ti1 C24 -146.79(14)
C1 O1 Ti1 C27 -83.35(15)
C1 O1 Ti1 C19 124.40(14)
C1 O1 Ti1 C21 67.61(14)
C1 O1 Ti1 C28 -117.44(15)
C1 O1 Ti1 C20 97.46(14)
C1 O1 Ti1 P1 -11.01(13)
C27 C26 Ti1 O1 159.54(12)
C25 C26 Ti1 O1 -85.20(14)
C27 C26 Ti1 C22 -1.28(19)
C25 C26 Ti1 C22 113.99(17)
C27 C26 Ti1 C23 -54.21(17)
C25 C26 Ti1 C23 61.06(19)
C27 C26 Ti1 C25 -115.26(19)
C27 C26 Ti1 C24 -77.89(14)
C25 C26 Ti1 C24 37.37(14)
C25 C26 Ti1 C27 115.26(19)
C27 C26 Ti1 C19 -105.51(15)
C25 C26 Ti1 C19 9.7(2)
C27 C26 Ti1 C21 77.3(3)
C25 C26 Ti1 C21 -167.4(2)
C27 C26 Ti1 C28 -37.00(13)
C25 C26 Ti1 C28 78.26(15)
C27 C26 Ti1 C20 -164.59(16)
C25 C26 Ti1 C20 -49.3(2)
C27 C26 Ti1 P1 83.19(12)
C25 C26 Ti1 P1 -161.55(14)
C23 C22 Ti1 O1 109.53(12)
C21 C22 Ti1 O1 -4.70(14)
C23 C22 Ti1 C26 -94.80(16)
C21 C22 Ti1 C26 150.97(13)
C21 C22 Ti1 C23 -114.23(17)
C23 C22 Ti1 C25 -32.84(19)
C21 C22 Ti1 C25 -147.07(14)
C23 C22 Ti1 C24 -34.57(14)
C21 C22 Ti1 C24 -148.80(11)
C23 C22 Ti1 C27 -95.57(13)
C21 C22 Ti1 C27 150.20(11)
C23 C22 Ti1 C19 37.10(12)
C21 C22 Ti1 C19 -77.13(12)
C23 C22 Ti1 C21 114.23(17)
C23 C22 Ti1 C28 -65.38(13)
C21 C22 Ti1 C28 -179.61(12)
C23 C22 Ti1 C20 77.50(13)
C21 C22 Ti1 C20 -36.73(11)
C23 C22 Ti1 P1 -176.87(12)
C21 C22 Ti1 P1 68.90(11)
C22 C23 Ti1 O1 -99.59(13)
C19 C23 Ti1 O1 16.44(15)
C22 C23 Ti1 C26 127.20(14)
C19 C23 Ti1 C26 -116.77(14)
C19 C23 Ti1 C22 116.03(18)
C22 C23 Ti1 C25 159.79(13)
C19 C23 Ti1 C25 -84.18(14)
C22 C23 Ti1 C24 147.21(14)
C19 C23 Ti1 C24 -96.76(13)
C22 C23 Ti1 C27 97.94(13)
C19 C23 Ti1 C27 -146.03(12)
C22 C23 Ti1 C19 -116.03(18)
C22 C23 Ti1 C21 -38.24(12)
C19 C23 Ti1 C21 77.79(13)
C22 C23 Ti1 C28 112.56(13)
C19 C23 Ti1 C28 -131.41(13)
C22 C23 Ti1 C20 -78.87(13)
C19 C23 Ti1 C20 37.16(11)
C22 C23 Ti1 P1 3.88(14)
C19 C23 Ti1 P1 119.91(11)
C24 C25 Ti1 O1 -153.64(14)
C26 C25 Ti1 O1 90.99(14)
C24 C25 Ti1 C26 115.4(2)
C24 C25 Ti1 C22 -2.9(2)
C26 C25 Ti1 C22 -118.25(15)
C24 C25 Ti1 C23 -22.37(16)
C26 C25 Ti1 C23 -137.74(14)
C26 C25 Ti1 C24 -115.4(2)
C24 C25 Ti1 C27 77.90(15)
C26 C25 Ti1 C27 -37.46(14)
C24 C25 Ti1 C19 -58.11(15)
C26 C25 Ti1 C19 -173.47(14)
C24 C25 Ti1 C21 -75.6(3)
C26 C25 Ti1 C21 169.1(2)
C24 C25 Ti1 C28 36.89(14)
C26 C25 Ti1 C28 -78.47(15)
C24 C25 Ti1 C20 -86.67(16)
C26 C25 Ti1 C20 157.96(13)
C24 C25 Ti1 P1 136.01(12)
C26 C25 Ti1 P1 20.64(16)
C28 C24 Ti1 O1 144.87(12)
C25 C24 Ti1 O1 28.76(16)
C28 C24 Ti1 C26 78.48(15)
C25 C24 Ti1 C26 -37.64(14)
C28 C24 Ti1 C22 -65.68(14)
C25 C24 Ti1 C22 178.20(14)
C28 C24 Ti1 C23 -84.74(14)
C25 C24 Ti1 C23 159.15(15)
C28 C24 Ti1 C25 116.1(2)
C28 C24 Ti1 C27 37.17(14)
C25 C24 Ti1 C27 -78.94(16)
C28 C24 Ti1 C19 -119.04(14)
C25 C24 Ti1 C19 124.85(15)
C28 C24 Ti1 C21 -91.49(16)
C25 C24 Ti1 C21 152.40(14)
C25 C24 Ti1 C28 -116.1(2)
C28 C24 Ti1 C20 -127.93(13)
C25 C24 Ti1 C20 115.95(14)
C28 C24 Ti1 P1 50.11(16)
C25 C24 Ti1 P1 -66.00(17)
C26 C27 Ti1 O1 -22.98(14)
C28 C27 Ti1 O1 -138.96(14)
C28 C27 Ti1 C26 -116.0(2)
C26 C27 Ti1 C22 179.22(12)
C28 C27 Ti1 C22 63.24(16)
C26 C27 Ti1 C23 142.17(12)
C28 C27 Ti1 C23 26.18(17)
C26 C27 Ti1 C25 37.67(12)
C28 C27 Ti1 C25 -78.32(15)
C26 C27 Ti1 C24 78.91(14)
C28 C27 Ti1 C24 -37.08(14)
C26 C27 Ti1 C19 114.77(14)
C28 C27 Ti1 C19 -1.2(2)
C26 C27 Ti1 C21 -155.12(12)
C28 C27 Ti1 C21 88.89(17)
C26 C27 Ti1 C28 116.0(2)
C26 C27 Ti1 C20 153.6(3)
C28 C27 Ti1 C20 37.6(4)
C26 C27 Ti1 P1 -92.24(12)
C28 C27 Ti1 P1 151.77(15)
C20 C19 Ti1 O1 -52.49(12)
C23 C19 Ti1 O1 -167.50(12)
C20 C19 Ti1 C26 -142.87(14)
C23 C19 Ti1 C26 102.11(16)
C20 C19 Ti1 C22 77.78(13)
C23 C19 Ti1 C22 -37.23(12)
C20 C19 Ti1 C23 115.01(17)
C20 C19 Ti1 C25 -137.15(12)
C23 C19 Ti1 C25 107.84(13)
C20 C19 Ti1 C24 -165.86(13)
C23 C19 Ti1 C24 79.13(13)
C20 C19 Ti1 C27 164.70(13)
C23 C19 Ti1 C27 49.69(17)
C20 C19 Ti1 C21 36.16(11)
C23 C19 Ti1 C21 -78.85(13)
C20 C19 Ti1 C28 163.99(12)
C23 C19 Ti1 C28 48.98(13)
C23 C19 Ti1 C20 -115.01(17)
C20 C19 Ti1 P1 24.69(15)
C23 C19 Ti1 P1 -90.33(13)
C20 C21 Ti1 O1 60.59(12)
C22 C21 Ti1 O1 176.27(11)
C20 C21 Ti1 C26 141.6(3)
C22 C21 Ti1 C26 -102.7(3)
C20 C21 Ti1 C22 -115.67(16)
C20 C21 Ti1 C23 -77.58(13)
C22 C21 Ti1 C23 38.10(11)
C20 C21 Ti1 C25 -15.9(3)
C22 C21 Ti1 C25 99.8(2)
C20 C21 Ti1 C24 -69.64(16)
C22 C21 Ti1 C24 46.04(16)
C20 C21 Ti1 C27 -160.85(12)
C22 C21 Ti1 C27 -45.18(16)
C20 C21 Ti1 C19 -36.14(11)
C22 C21 Ti1 C19 79.54(12)
C20 C21 Ti1 C28 -115.17(13)
C22 C21 Ti1 C28 0.50(15)
C22 C21 Ti1 C20 115.67(16)
C20 C21 Ti1 P1 135.74(12)
C22 C21 Ti1 P1 -108.58(11)
C24 C28 Ti1 O1 -53.15(17)
C27 C28 Ti1 O1 62.73(19)
C24 C28 Ti1 C26 -78.65(14)
C27 C28 Ti1 C26 37.23(14)
C24 C28 Ti1 C22 120.71(13)
C27 C28 Ti1 C22 -123.41(15)
C24 C28 Ti1 C23 89.02(13)
C27 C28 Ti1 C23 -155.10(16)
C24 C28 Ti1 C25 -37.16(13)
C27 C28 Ti1 C25 78.72(16)
C27 C28 Ti1 C24 115.9(2)
C24 C28 Ti1 C27 -115.9(2)
C24 C28 Ti1 C19 63.26(14)
C27 C28 Ti1 C19 179.14(15)
C24 C28 Ti1 C21 120.42(13)
C27 C28 Ti1 C21 -123.69(15)
C24 C28 Ti1 C20 75.64(16)
C27 C28 Ti1 C20 -168.47(14)
C24 C28 Ti1 P1 -146.01(11)
C27 C28 Ti1 P1 -30.12(16)
C19 C20 Ti1 O1 125.99(12)
C21 C20 Ti1 O1 -116.55(12)
C19 C20 Ti1 C26 89.1(2)
C21 C20 Ti1 C26 -153.41(17)
C19 C20 Ti1 C22 -79.67(13)
C21 C20 Ti1 C22 37.79(12)
C19 C20 Ti1 C23 -37.98(12)
C21 C20 Ti1 C23 79.47(13)
C19 C20 Ti1 C25 56.10(15)
C21 C20 Ti1 C25 173.55(12)
C19 C20 Ti1 C24 16.13(15)
C21 C20 Ti1 C24 133.58(12)
C19 C20 Ti1 C27 -50.9(4)
C21 C20 Ti1 C27 66.6(3)
C21 C20 Ti1 C19 117.46(17)
C19 C20 Ti1 C21 -117.46(17)
C19 C20 Ti1 C28 -22.15(17)
C21 C20 Ti1 C28 95.30(15)
C19 C20 Ti1 P1 -162.50(11)
C21 C20 Ti1 P1 -45.05(12)
C2 P1 Ti1 O1 7.18(6)
C13 P1 Ti1 O1 123.72(7)
C7 P1 Ti1 O1 -104.68(7)
C2 P1 Ti1 C26 93.29(8)
C13 P1 Ti1 C26 -150.17(9)
C7 P1 Ti1 C26 -18.57(9)
C2 P1 Ti1 C22 -121.07(7)
C13 P1 Ti1 C22 -4.53(8)
C7 P1 Ti1 C22 127.07(8)
C2 P1 Ti1 C23 -123.27(8)
C13 P1 Ti1 C23 -6.73(9)
C7 P1 Ti1 C23 124.87(9)
C2 P1 Ti1 C25 81.68(9)
C13 P1 Ti1 C25 -161.78(9)
C7 P1 Ti1 C25 -30.18(10)
C2 P1 Ti1 C24 116.96(10)
C13 P1 Ti1 C24 -126.50(10)
C7 P1 Ti1 C24 5.10(11)
C2 P1 Ti1 C27 127.89(8)
C13 P1 Ti1 C27 -115.57(9)
C7 P1 Ti1 C27 16.03(9)
C2 P1 Ti1 C19 -78.65(9)
C13 P1 Ti1 C19 37.89(10)
C7 P1 Ti1 C19 169.49(9)
C2 P1 Ti1 C21 -88.38(7)
C13 P1 Ti1 C21 28.16(8)
C7 P1 Ti1 C21 159.76(8)
C2 P1 Ti1 C28 144.48(8)
C13 P1 Ti1 C28 -98.98(9)
C7 P1 Ti1 C28 32.62(9)
C2 P1 Ti1 C20 -64.81(7)
C13 P1 Ti1 C20 51.73(8)
C7 P1 Ti1 C20 -176.67(8)
C34 C29 C30 C31 0.0
C35 C29 C30 C31 178.2(6)
C29 C30 C31 C32 0.0
C30 C31 C32 C33 0.0
C31 C32 C33 C34 0.0
C32 C33 C34 C29 0.0
C30 C29 C34 C33 0.0
C35 C29 C34 C33 -178.2(6)
